data_1539659
loop_
_publ_author_name
'Dalichaouch, Y.'
'Maple, M.B.'
'Kohara, T.'
'Torikachvili, M.S.'
'Rossel, C.'
'Chen, J.W.'
'Giorgi, A.L.'

_publ_section_title
;
 Effect of transition-metal substitutions on competing electronic
 transitions in the heavy-electron compound U Ru2 Si2
;
_journal_name_full 'Physical Review, Serie 3. B - Condensed Matter (18,1978-)'
_journal_page_first 1829
_journal_page_last 1836
_journal_volume 41
_journal_year 1990
_chemical_formula_sum 'Os0.1 Ru1.9 Si2 U'
_chemical_name_systematic '(Os0.1 Ru1.9) U Si2'
_space_group_IT_number 139
_symmetry_space_group_name_Hall '-I 4 2'
_symmetry_space_group_name_H-M 'I 4/m m m'
_cell_angle_alpha 90
_cell_angle_beta 90
_cell_angle_gamma 90
_cell_formula_units_Z 2
_cell_length_a 4.117
_cell_length_b 4.117
_cell_length_c 9.544
_cell_volume 161.768
_citation_journal_id_ASTM PRBMDO
_cod_data_source_file Dalichaouch_PRBMDO_1990_666.cif
_cod_data_source_block Os0.1Ru1.9Si2U1
_cod_original_cell_volume 161.7678
_cod_original_formula_sum 'Os0.1 Ru1.9 Si2 U1'
_cod_database_code 1539659

loop_
_symmetry_equiv_pos_as_xyz
x,y,z
-y,x,z
-x,-y,z
y,-x,z
x,-y,-z
y,x,-z
-x,y,-z
-y,-x,-z
-x,-y,-z
y,-x,-z
x,y,-z
-y,x,-z
-x,y,z
-y,-x,z
x,-y,z
y,x,z
x+1/2,y+1/2,z+1/2
-y+1/2,x+1/2,z+1/2
-x+1/2,-y+1/2,z+1/2
y+1/2,-x+1/2,z+1/2
x+1/2,-y+1/2,-z+1/2
y+1/2,x+1/2,-z+1/2
-x+1/2,y+1/2,-z+1/2
-y+1/2,-x+1/2,-z+1/2
-x+1/2,-y+1/2,-z+1/2
y+1/2,-x+1/2,-z+1/2
x+1/2,y+1/2,-z+1/2
-y+1/2,x+1/2,-z+1/2
-x+1/2,y+1/2,z+1/2
-y+1/2,-x+1/2,z+1/2
x+1/2,-y+1/2,z+1/2
y+1/2,x+1/2,z+1/2

loop_
_atom_site_label
_atom_site_type_symbol
_atom_site_fract_x
_atom_site_fract_y
_atom_site_fract_z
_atom_site_occupancy
_atom_site_U_iso_or_equiv
U1 U 0 0 0 1 0.0
Os1 Os 0 0.5 0.25 0.05 0.0
Si1 Si 0 0 0.371 1 0.0
Ru1 Ru 0 0.5 0.25 0.95 0.0
